data_7240655
loop_
_publ_author_name
'Yang, Xiaoming'
'Wang, Yanna'
'Zhang, Weijing'
'Yin, Yanli'
'Li, Zhimin'
'Zhang, Tonglai'

_publ_section_title
;
 New nitrogen-rich heterocycle compound to build 3D energetic metal
 complexes
;
_journal_name_full CrystEngComm
_journal_paper_doi 10.1039/D0CE00791A
_journal_year 2020
_chemical_formula_moiety 'C5 H7 N7 O2'
_chemical_formula_sum 'C5 H7 N7 O2'
_chemical_formula_weight 197.18
_space_group_crystal_system monoclinic
_space_group_IT_number 14
_space_group_name_Hall '-P 2ybc'
_space_group_name_H-M_alt 'P 1 21/c 1'
_atom_sites_solution_hydrogens mixed
_atom_sites_solution_primary direct
_audit_creation_date 2019-04-18
_audit_creation_method
;
Olex2 1.2
(compiled 2018.05.29 svn.r3508 for OlexSys, GUI svn.r5506)
;
_audit_update_record
;
2020-03-31 deposited with the CCDC.	2020-06-04 downloaded from the CCDC.
;
_cell_angle_alpha 90
_cell_angle_beta 105.39(3)
_cell_angle_gamma 90
_cell_formula_units_Z 2
_cell_length_a 5.1663(10)
_cell_length_b 10.327(2)
_cell_length_c 7.6607(15)
_cell_measurement_reflns_used 1372
_cell_measurement_temperature 153(2)
_cell_measurement_theta_max 27.4739
_cell_measurement_theta_min 1.9721
_cell_volume 394.06(14)
_computing_molecular_graphics 'Olex2 (Dolomanov et al., 2009)'
_computing_publication_material 'Olex2 (Dolomanov et al., 2009)'
_computing_structure_refinement 'XL (Sheldrick, 2008)'
_computing_structure_solution 'ShelXS (Sheldrick, 2008)'
_diffrn_ambient_temperature 153.15
_diffrn_measured_fraction_theta_full 0.988
_diffrn_measured_fraction_theta_max 0.989
_diffrn_measurement_device_type 'multiwire proportional'
_diffrn_measurement_method 'phi and omega scans'
_diffrn_radiation_monochromator graphite
_diffrn_radiation_type MoK\a
_diffrn_radiation_wavelength 0.71073
_diffrn_reflns_av_R_equivalents 0.0260
_diffrn_reflns_av_unetI/netI 0.0245
_diffrn_reflns_Laue_measured_fraction_full 0.988
_diffrn_reflns_Laue_measured_fraction_max 0.989
_diffrn_reflns_limit_h_max 5
_diffrn_reflns_limit_h_min -6
_diffrn_reflns_limit_k_max 13
_diffrn_reflns_limit_k_min -13
_diffrn_reflns_limit_l_max 9
_diffrn_reflns_limit_l_min -8
_diffrn_reflns_number 2548
_diffrn_reflns_point_group_measured_fraction_full 0.988
_diffrn_reflns_point_group_measured_fraction_max 0.989
_diffrn_reflns_theta_full 25.242
_diffrn_reflns_theta_max 27.474
_diffrn_reflns_theta_min 3.946
_exptl_absorpt_coefficient_mu 0.134
_exptl_absorpt_correction_T_max 1.0000
_exptl_absorpt_correction_T_min 0.8421
_exptl_absorpt_correction_type multi-scan
_exptl_absorpt_process_details 'CrystalClear (Rigaku Inc., 2008)'
_exptl_crystal_colour colorless
_exptl_crystal_density_diffrn 1.662
_exptl_crystal_description block
_exptl_crystal_F_000 204
_exptl_crystal_size_max 0.13
_exptl_crystal_size_mid 0.12
_exptl_crystal_size_min 0.1
_refine_diff_density_max 0.226
_refine_diff_density_min -0.187
_refine_diff_density_rms 0.050
_refine_ls_extinction_method none
_refine_ls_goodness_of_fit_ref 1.224
_refine_ls_hydrogen_treatment constr
_refine_ls_matrix_type full
_refine_ls_number_parameters 64
_refine_ls_number_reflns 884
_refine_ls_number_restraints 0
_refine_ls_restrained_S_all 1.224
_refine_ls_R_factor_all 0.0450
_refine_ls_R_factor_gt 0.0443
_refine_ls_shift/su_max 0.001
_refine_ls_shift/su_mean 0.000
_refine_ls_structure_factor_coef Fsqd
_refine_ls_weighting_details 'w=1/[\s^2^(Fo^2^)+(0.0128P)^2^+0.3613P] where P=(Fo^2^+2Fc^2^)/3'
_refine_ls_weighting_scheme calc
_refine_ls_wR_factor_gt 0.0939
_refine_ls_wR_factor_ref 0.0943
_reflns_Friedel_coverage 0.000
_reflns_number_gt 867
_reflns_number_total 884
_reflns_threshold_expression 'I > 2\s(I)'
_cod_data_source_file d0ce00791a2.cif
_cod_data_source_block bwn19158
_cod_original_cell_volume 394.06(15)
_cod_database_code 7240655
_shelx_shelxl_version_number 2018/3
_shelx_space_group_comment
;
The symmetry employed for this shelxl refinement is uniquely defined
by the following loop, which should always be used as a source of
symmetry information in preference to the above space-group names.
They are only intended as comments.
;
_shelx_estimated_absorpt_t_max 0.987
_shelx_estimated_absorpt_t_min 0.983
_olex2_refinement_description
;
1. Fixed Uiso
 At 1.2 times of:
  All C(H) groups, All C(H,H) groups, All O(H) groups
2. Shared sites
{N3, C3}
3. Uiso/Uaniso restraints and constraints
Uanis(N3) = Uanis(C3)
4. Others
 Fixed Sof: N3(0.5) C3(0.5) H3(0.5)
5.a Riding coordinates:
 O1(H1)
5.b Secondary CH2 refined with riding coordinates:
 C2(H2A,H2B)
5.c Aromatic/amide H refined with riding coordinates:
 C3(H3)
;
_olex2_submission_special_instructions 'No special instructions were received'

loop_
_space_group_symop_operation_xyz
'x, y, z'
'-x, y+1/2, -z+1/2'
'-x, -y, -z'
'x, -y-1/2, z-1/2'

loop_
_atom_site_label
_atom_site_type_symbol
_atom_site_fract_x
_atom_site_fract_y
_atom_site_fract_z
_atom_site_U_iso_or_equiv
_atom_site_adp_type
_atom_site_occupancy
_atom_site_site_symmetry_order
_atom_site_calc_flag
_atom_site_refinement_flags_posn
_atom_site_refinement_flags_adp
_atom_site_refinement_flags_occupancy
_atom_site_disorder_assembly
_atom_site_disorder_group
O1 O 0.7683(2) 0.06501(13) 0.15816(17) 0.0249(3) Uani 1 1 d . . . . .
H1 H 0.919968 0.082283 0.227175 0.030 Uiso 1 1 d R . . . .
N1 N 0.7033(3) 0.35267(14) 0.04294(19) 0.0208(3) Uani 1 1 d . . . . .
N2 N 0.6103(3) 0.24037(14) -0.03899(19) 0.0204(3) Uani 1 1 d . . . . .
C1 C 0.4978(3) 0.43150(17) -0.0232(2) 0.0200(4) Uani 1 1 d . . . . .
N4 N 0.2854(3) 0.37318(15) -0.1392(2) 0.0243(4) Uani 1 1 d . . . . .
N3 N 0.3633(3) 0.25205(16) -0.1464(2) 0.0234(4) Uani 0.5 1 d . . P A 1
C2 C 0.7671(4) 0.11979(17) -0.0077(2) 0.0231(4) Uani 1 1 d . . . . .
H2A H 0.689364 0.057469 -0.105758 0.028 Uiso 1 1 calc R . . . .
H2B H 0.953934 0.138218 -0.010661 0.028 Uiso 1 1 calc R . . . .
C3 C 0.3633(3) 0.25205(16) -0.1464(2) 0.0234(4) Uani 0.5 1 d . . P A 2
H3 H 0.260316 0.184752 -0.216468 0.028 Uiso 0.5 1 calc R . P A 2

loop_
_atom_site_aniso_label
_atom_site_aniso_U_11
_atom_site_aniso_U_22
_atom_site_aniso_U_33
_atom_site_aniso_U_23
_atom_site_aniso_U_13
_atom_site_aniso_U_12
O1 0.0200(6) 0.0254(7) 0.0257(7) 0.0051(5) -0.0005(5) -0.0025(5)
N1 0.0246(7) 0.0176(7) 0.0187(7) -0.0008(6) 0.0030(5) 0.0011(6)
N2 0.0204(7) 0.0197(7) 0.0192(7) -0.0004(6) 0.0021(5) 0.0008(6)
C1 0.0219(8) 0.0204(9) 0.0182(8) 0.0028(7) 0.0062(6) 0.0026(7)
N4 0.0220(7) 0.0223(8) 0.0273(8) 0.0023(6) 0.0045(6) 0.0030(6)
N3 0.0209(8) 0.0218(8) 0.0243(8) 0.0010(6) 0.0002(6) -0.0001(6)
C2 0.0262(8) 0.0179(8) 0.0251(9) -0.0004(7) 0.0066(7) 0.0031(7)
C3 0.0209(8) 0.0218(8) 0.0243(8) 0.0010(6) 0.0002(6) -0.0001(6)

loop_
_atom_type_symbol
_atom_type_description
_atom_type_scat_dispersion_real
_atom_type_scat_dispersion_imag
_atom_type_scat_source
C C 0.0033 0.0016 'International Tables Vol C Tables 4.2.6.8 and 6.1.1.4'
H H 0.0000 0.0000 'International Tables Vol C Tables 4.2.6.8 and 6.1.1.4'
N N 0.0061 0.0033 'International Tables Vol C Tables 4.2.6.8 and 6.1.1.4'
O O 0.0106 0.0060 'International Tables Vol C Tables 4.2.6.8 and 6.1.1.4'

loop_
_geom_angle_atom_site_label_1
_geom_angle_atom_site_label_2
_geom_angle_atom_site_label_3
_geom_angle
_geom_angle_site_symmetry_1
_geom_angle_site_symmetry_3
_geom_angle_publ_flag
C2 O1 H1 105.4 . . ?
C1 N1 N2 101.55(14) . . ?
N1 N2 C2 122.75(14) . . ?
N3 N2 N1 112.11(14) . . ?
N3 N2 C2 125.13(15) . . ?
C3 N2 N1 112.11(14) . . ?
C3 N2 C2 125.13(15) . . ?
N1 C1 C1 122.9(2) . 3_665 ?
N1 C1 N4 113.83(15) . . ?
N4 C1 C1 123.25(19) . 3_665 ?
N3 N4 C1 104.22(14) . . ?
C3 N4 C1 104.22(14) . . ?
N4 N3 N2 108.28(15) . . ?
O1 C2 N2 111.27(14) . . ?
O1 C2 H2A 109.4 . . ?
O1 C2 H2B 109.4 . . ?
N2 C2 H2A 109.4 . . ?
N2 C2 H2B 109.4 . . ?
H2A C2 H2B 108.0 . . ?
N2 C3 H3 125.9 . . ?
N4 C3 N2 108.28(15) . . ?
N4 C3 H3 125.9 . . ?

loop_
_geom_bond_atom_site_label_1
_geom_bond_atom_site_label_2
_geom_bond_distance
_geom_bond_site_symmetry_2
_geom_bond_publ_flag
O1 H1 0.8401 . ?
O1 C2 1.389(2) . ?
N1 N2 1.345(2) . ?
N1 C1 1.327(2) . ?
N2 N3 1.328(2) . ?
N2 C2 1.470(2) . ?
N2 C3 1.328(2) . ?
C1 C1 1.458(3) 3_665 ?
C1 N4 1.356(2) . ?
N4 N3 1.320(2) . ?
N4 C3 1.320(2) . ?
C2 H2A 0.9900 . ?
C2 H2B 0.9900 . ?
C3 H3 0.9500 . ?

loop_
_geom_torsion_atom_site_label_1
_geom_torsion_atom_site_label_2
_geom_torsion_atom_site_label_3
_geom_torsion_atom_site_label_4
_geom_torsion
_geom_torsion_site_symmetry_1
_geom_torsion_site_symmetry_2
_geom_torsion_site_symmetry_3
_geom_torsion_site_symmetry_4
_geom_torsion_publ_flag
N1 N2 N3 N4 0.2(2) . . . . ?
N1 N2 C2 O1 76.3(2) . . . . ?
N1 N2 C3 N4 0.2(2) . . . . ?
N1 C1 N4 N3 -0.4(2) . . . . ?
N1 C1 N4 C3 -0.4(2) . . . . ?
N2 N1 C1 C1 -178.8(2) . . . 3_665 ?
N2 N1 C1 N4 0.50(19) . . . . ?
C1 N1 N2 N3 -0.43(18) . . . . ?
C1 N1 N2 C2 -179.36(15) . . . . ?
C1 N1 N2 C3 -0.43(18) . . . . ?
C1 C1 N4 N3 178.9(2) 3_665 . . . ?
C1 C1 N4 C3 178.9(2) 3_665 . . . ?
C1 N4 N3 N2 0.10(19) . . . . ?
C1 N4 C3 N2 0.10(19) . . . . ?
N3 N2 C2 O1 -102.53(19) . . . . ?
C2 N2 N3 N4 179.11(15) . . . . ?
C2 N2 C3 N4 179.11(15) . . . . ?
C3 N2 C2 O1 -102.53(19) . . . . ?
